data_2201178
loop_
_publ_author_name
'Sheth, Agam R.'
'Young Jr, Victor G.'
'Grant, David J. W.'

_publ_section_title
;
 Warfarin sodium 2-propanol solvate
;
_journal_issue 5
_journal_name_full 'Acta Crystallographica Section E'
_journal_page_first m197
_journal_page_last m199
_journal_paper_doi 10.1107/S1600536802005809
_journal_volume 58
_journal_year 2002
_chemical_formula_moiety 'Na 1+, C38 H30 O8 1-, 0.5(C3 H8 O)'
_chemical_formula_sum 'C20.5 H19 Na O4.5'
_chemical_formula_weight 360.34
_chemical_name_common 'warfarin sodium 2-propanol solvate'
_chemical_name_systematic
;
2-propanol solvate of the sodium salt of
4-hydroxy-3-(3-oxo-1-phenylbutyl)-2H-1-benzopyran-2-one
;
_space_group_IT_number 14
_symmetry_cell_setting monoclinic
_symmetry_space_group_name_Hall '-P 2ybc'
_symmetry_space_group_name_H-M 'P 1 21/c 1'
_atom_sites_solution_hydrogens geom
_atom_sites_solution_primary direct
_atom_sites_solution_secondary difmap
_audit_creation_method SHELXL-97
_cell_angle_alpha 90.00
_cell_angle_beta 107.424(3)
_cell_angle_gamma 90.00
_cell_formula_units_Z 8
_cell_length_a 15.393(2)
_cell_length_b 11.2392(17)
_cell_length_c 22.124(3)
_cell_measurement_reflns_used 3390
_cell_measurement_temperature 173(2)
_cell_measurement_theta_max 25.10
_cell_measurement_theta_min 1.39
_cell_volume 3651.9(9)
_computing_cell_refinement 'SAINT (Bruker, 2000)'
_computing_data_collection 'SMART (Bruker, 2000)'
_computing_data_reduction SAINT
_computing_molecular_graphics 'SHELXTL/PC (Bruker, 1997)'
_computing_publication_material SHELXTL/PC
_computing_structure_refinement 'SHELXL97 (Sheldrick, 1997)'
_computing_structure_solution 'SHELXS97 (Sheldrick, 1990)'
_diffrn_ambient_temperature 173(2)
_diffrn_measured_fraction_theta_full 0.992
_diffrn_measured_fraction_theta_max 0.992
_diffrn_measurement_device_type 'Bruker CCD area-detector'
_diffrn_measurement_method '\f and \w'
_diffrn_radiation_monochromator graphite
_diffrn_radiation_source 'normal-focus sealed tube'
_diffrn_radiation_type MoK\a
_diffrn_radiation_wavelength 0.71073
_diffrn_reflns_av_R_equivalents 0.0600
_diffrn_reflns_av_sigmaI/netI 0.0525
_diffrn_reflns_limit_h_max 18
_diffrn_reflns_limit_h_min -18
_diffrn_reflns_limit_k_max 13
_diffrn_reflns_limit_k_min -13
_diffrn_reflns_limit_l_max 26
_diffrn_reflns_limit_l_min -26
_diffrn_reflns_number 26991
_diffrn_reflns_theta_full 25.10
_diffrn_reflns_theta_max 25.10
_diffrn_reflns_theta_min 1.39
_diffrn_standards_decay_% 0
_diffrn_standards_number 0
_exptl_absorpt_coefficient_mu 0.112
_exptl_absorpt_correction_T_max 0.988
_exptl_absorpt_correction_T_min 0.970
_exptl_absorpt_correction_type multi-scan
_exptl_absorpt_process_details '(SADABS; Sheldrick, 2000)'
_exptl_crystal_colour Colorless
_exptl_crystal_density_diffrn 1.311
_exptl_crystal_density_method 'not measured'
_exptl_crystal_description 'Irregular plate'
_exptl_crystal_F_000 1512
_exptl_crystal_size_max 0.40
_exptl_crystal_size_mid 0.23
_exptl_crystal_size_min 0.11
_refine_diff_density_max 0.954
_refine_diff_density_min -0.478
_refine_ls_extinction_method none
_refine_ls_goodness_of_fit_ref 1.036
_refine_ls_hydrogen_treatment constr
_refine_ls_matrix_type full
_refine_ls_number_parameters 487
_refine_ls_number_reflns 6472
_refine_ls_number_restraints 20
_refine_ls_restrained_S_all 1.036
_refine_ls_R_factor_all 0.1195
_refine_ls_R_factor_gt 0.0693
_refine_ls_shift/su_max 0.010
_refine_ls_shift/su_mean 0.000
_refine_ls_structure_factor_coef Fsqd
_refine_ls_weighting_details 'calc w = 1/[\s^2^(Fo^2^)+(0.0999P)^2^+5.7631P] where P = (Fo^2^+2Fc^2^)/3'
_refine_ls_weighting_scheme calc
_refine_ls_wR_factor_gt 0.1883
_refine_ls_wR_factor_ref 0.2254
_reflns_number_gt 3895
_reflns_number_total 6472
_reflns_threshold_expression I>2\s(I)
_cod_data_source_file om6084.cif
_cod_data_source_block I
_cod_depositor_comments
;
The following automatic conversions were performed:
'_symmetry_cell_setting' value 'Monoclinic' changed to 'monoclinic'
according to '/home/saulius/struct/CIF-dictionaries/cif_core.dic'
dictionary named 'cif_core.dic' version 2.4.1 from 2010-06-29.

Automatic conversion script
Id: cif_fix_enum 1527 2010-12-29 10:47:43Z saulius 

The following automatic conversions were performed:

'_symmetry_cell_setting' value 'Monoclinic' changed to 'monoclinic'
according to /home/saulius/struct/CIF-dictionaries/cif_core.dic
dictionary named 'cif_core.dic' version 2.4.1 from 2010-06-29.

Automatic conversion script
Id: cif_fix_values 1715 2011-07-08 13:25:40Z adriana 

2023-05-16
Z value and formula fixed to values more according to usual
chemical conventions.                 miguel
;
_cod_original_formula_sum 'C41 H38 Na2 O9'
_cod_original_formula_weight 720.69
_cod_original_formula_moiety '2Na 1+, 2C38 H30 O8 1-, C3 H8 O'
_cod_original_formula_units_Z 4
_cod_original_sg_symbol_H-M 'P 21/c'
_cod_database_code 2201178
_cod_database_fobs_code 2201178

loop_
_symmetry_equiv_pos_as_xyz
'x, y, z'
'-x, y+1/2, -z+1/2'
'-x, -y, -z'
'x, -y-1/2, z-1/2'

loop_
_atom_site_label
_atom_site_fract_x
_atom_site_fract_y
_atom_site_fract_z
_atom_site_U_iso_or_equiv
_atom_site_adp_type
_atom_site_calc_flag
_atom_site_refinement_flags
_atom_site_occupancy
_atom_site_disorder_assembly
_atom_site_disorder_group
_atom_site_type_symbol
Na1 0.28289(10) 0.48410(14) 0.21456(9) 0.0496(5) Uani d . 1 . . Na
Na2 0.19189(10) 0.76079(13) 0.20748(8) 0.0425(4) Uani d . 1 . . Na
O1A 0.4218(2) 0.4289(3) 0.26762(16) 0.0539(8) Uani d . 1 . . O
O2A 0.6052(2) 0.1870(3) 0.37154(15) 0.0563(9) Uani d . 1 . . O
O3A 0.67354(18) 0.1725(2) 0.29947(16) 0.0499(8) Uani d . 1 . . O
O4A 0.7297(2) 0.4382(2) 0.26860(16) 0.0528(8) Uani d . 1 . . O
C1A 0.5533(3) 0.3356(4) 0.21103(19) 0.0431(10) Uani d . 1 . . C
H1AA 0.6059 0.2890 0.2057 0.052 Uiso calc R 1 . . H
C2A 0.5481(2) 0.3066(3) 0.27707(17) 0.0309(8) Uani d . 1 . . C
C3A 0.4815(3) 0.3588(3) 0.2996(2) 0.0383(9) Uani d . 1 . . C
C4A 0.4819(3) 0.3279(4) 0.3638(2) 0.0525(13) Uani d U 1 . . C
C5A 0.4266(4) 0.3773(6) 0.3954(3) 0.0776(17) Uani d . 1 . . C
H5AA 0.3848 0.4374 0.3747 0.093 Uiso calc R 1 . . H
C6A 0.4287(5) 0.3447(7) 0.4544(3) 0.093(2) Uani d . 1 . . C
H6AA 0.3917 0.3847 0.4755 0.112 Uiso calc R 1 . . H
C7A 0.4858(4) 0.2517(7) 0.4846(3) 0.0827(19) Uani d . 1 . . C
H7AA 0.4832 0.2262 0.5250 0.099 Uiso calc R 1 . . H
C8A 0.5448(5) 0.1958(6) 0.4586(3) 0.087(2) Uani d . 1 . . C
H8AA 0.5839 0.1332 0.4794 0.104 Uiso calc R 1 . . H
C9A 0.5431(4) 0.2399(5) 0.3968(2) 0.0555(13) Uani d . 1 . . C
C10A 0.6102(3) 0.2235(3) 0.3131(2) 0.0370(9) Uani d . 1 . . C
C11A 0.4689(3) 0.2898(4) 0.16047(19) 0.0416(10) Uani d . 1 . . C
C12A 0.4604(3) 0.1683(4) 0.1495(2) 0.0559(12) Uani d . 1 . . C
H12A 0.5071 0.1162 0.1727 0.067 Uiso calc R 1 . . H
C13A 0.3841(4) 0.1221(5) 0.1045(2) 0.0676(15) Uani d . 1 . . C
H13A 0.3787 0.0386 0.0979 0.081 Uiso calc R 1 . . H
C14A 0.3164(4) 0.1961(5) 0.0695(2) 0.0676(15) Uani d . 1 . . C
H14A 0.2644 0.1639 0.0390 0.081 Uiso calc R 1 . . H
C15A 0.3246(3) 0.3162(5) 0.0789(2) 0.0629(14) Uani d . 1 . . C
H15A 0.2787 0.3679 0.0544 0.075 Uiso calc R 1 . . H
C16A 0.3999(3) 0.3634(4) 0.1244(2) 0.0512(11) Uani d . 1 . . C
H16A 0.4043 0.4470 0.1309 0.061 Uiso calc R 1 . . H
C17A 0.5746(3) 0.4650(4) 0.2028(2) 0.0501(11) Uani d . 1 . . C
H17A 0.5660 0.4800 0.1573 0.060 Uiso calc R 1 . . H
H17B 0.5302 0.5150 0.2157 0.060 Uiso calc R 1 . . H
C18A 0.6683(3) 0.5037(4) 0.2395(2) 0.0426(10) Uani d . 1 . . C
C19A 0.6822(4) 0.6363(4) 0.2399(3) 0.0665(14) Uani d . 1 . . C
H19A 0.7462 0.6535 0.2441 0.100 Uiso calc R 1 . . H
H19B 0.6662 0.6714 0.2757 0.100 Uiso calc R 1 . . H
H19C 0.6435 0.6703 0.2002 0.100 Uiso calc R 1 . . H
O1B 0.17373(19) 0.5785(2) 0.24931(16) 0.0520(8) Uani d . 1 . . O
O2B 0.03431(19) 0.4232(3) 0.36036(14) 0.0473(7) Uani d . 1 . . O
O3B -0.06410(18) 0.3416(3) 0.27758(14) 0.0452(7) Uani d . 1 . . O
O4B 0.1739(2) 0.3400(3) 0.17109(17) 0.0589(9) Uani d . 1 . . O
C1B 0.0110(3) 0.4410(4) 0.1850(2) 0.0414(10) Uani d . 1 . . C
H1BA 0.0503 0.4885 0.1653 0.050 Uiso calc R 1 . . H
C2B 0.0500(2) 0.4597(3) 0.2557(2) 0.0373(9) Uani d . 1 . . C
C3B 0.1285(3) 0.5284(3) 0.2815(2) 0.0409(10) Uani d . 1 . . C
C4B 0.1596(3) 0.5416(3) 0.3513(2) 0.0469(11) Uani d . 1 . . C
C5B 0.2384(3) 0.6060(4) 0.3833(3) 0.0646(15) Uani d . 1 . . C
H5BA 0.2744 0.6416 0.3600 0.078 Uiso calc R 1 . . H
C6B 0.2637(4) 0.6175(5) 0.4484(3) 0.0786(19) Uani d . 1 . . C
H6BA 0.3179 0.6593 0.4696 0.094 Uiso calc R 1 . . H
C7B 0.2108(4) 0.5689(5) 0.4831(3) 0.0776(18) Uani d . 1 . . C
H7BA 0.2275 0.5802 0.5277 0.093 Uiso calc R 1 . . H
C8B 0.1343(4) 0.5044(4) 0.4531(2) 0.0619(13) Uani d . 1 . . C
H8BA 0.0983 0.4698 0.4766 0.074 Uiso calc R 1 . . H
C9B 0.1103(3) 0.4904(4) 0.3877(2) 0.0476(11) Uani d . 1 . . C
C10B 0.0033(3) 0.4055(4) 0.2948(2) 0.0393(10) Uani d . 1 . . C
C11B -0.0849(3) 0.4929(4) 0.15855(19) 0.0402(9) Uani d . 1 . . C
C12B -0.0953(3) 0.6152(4) 0.1560(2) 0.0571(12) Uani d . 1 . . C
H12B -0.0437 0.6648 0.1730 0.069 Uiso calc R 1 . . H
C13B -0.1800(4) 0.6664(5) 0.1291(3) 0.0746(17) Uani d . 1 . . C
H13B -0.1858 0.7506 0.1275 0.090 Uiso calc R 1 . . H
C14B -0.2558(3) 0.5962(6) 0.1047(3) 0.0693(15) Uani d . 1 . . C
H14B -0.3136 0.6315 0.0855 0.083 Uiso calc R 1 . . H
C15B -0.2467(3) 0.4744(5) 0.1084(2) 0.0660(14) Uani d . 1 . . C
H15B -0.2988 0.4252 0.0926 0.079 Uiso calc R 1 . . H
C16B -0.1621(3) 0.4233(4) 0.1349(2) 0.0542(12) Uani d . 1 . . C
H16B -0.1568 0.3391 0.1370 0.065 Uiso calc R 1 . . H
C17B 0.0177(3) 0.3122(4) 0.1642(2) 0.0475(11) Uani d . 1 . . C
H17C 0.0001 0.2590 0.1943 0.057 Uiso calc R 1 . . H
H17D -0.0274 0.3008 0.1221 0.057 Uiso calc R 1 . . H
C18B 0.1090(3) 0.2740(4) 0.1604(2) 0.0482(11) Uani d . 1 . . C
C19B 0.1155(3) 0.1475(4) 0.1394(3) 0.0701(15) Uani d . 1 . . C
H19D 0.1685 0.1395 0.1239 0.105 Uiso calc R 1 . . H
H19E 0.0601 0.1272 0.1054 0.105 Uiso calc R 1 . . H
H19F 0.1220 0.0936 0.1753 0.105 Uiso calc R 1 . . H
O1S 0.1022(3) 0.7687(4) 0.10006(17) 0.0797(12) Uani d PD 0.667(13) A 1 O
H1SA 0.0547 0.7924 0.1076 0.120 Uiso calc PR 0.667(13) A 1 H
C1S 0.0783(6) 0.7120(9) 0.0392(5) 0.067(3) Uani d PD 0.667(13) A 1 C
H1SB 0.0816 0.7726 0.0069 0.101 Uiso calc PR 0.667(13) A 1 H
C2S 0.1500(13) 0.619(3) 0.0426(14) 0.090(3) Uani d PD 0.667(13) A 1 C
H2SA 0.1474 0.5583 0.0738 0.136 Uiso calc PR 0.667(13) A 1 H
H2SB 0.2103 0.6565 0.0552 0.136 Uiso calc PR 0.667(13) A 1 H
H2SC 0.1391 0.5818 0.0009 0.136 Uiso calc PR 0.667(13) A 1 H
C3S -0.0168(7) 0.6638(12) 0.0214(6) 0.076(3) Uani d PD 0.667(13) A 1 C
H3SA -0.0210 0.6030 0.0522 0.114 Uiso calc PR 0.667(13) A 1 H
H3SB -0.0320 0.6284 -0.0209 0.114 Uiso calc PR 0.667(13) A 1 H
H3SC -0.0594 0.7285 0.0215 0.114 Uiso calc PR 0.667(13) A 1 H
O1S' 0.1022(3) 0.7687(4) 0.10006(17) 0.0797(12) Uani d PD 0.333(13) A 2 O
H1SD 0.0696 0.8275 0.0843 0.120 Uiso calc PR 0.333(13) A 2 H
C1S' 0.0726(14) 0.6670(16) 0.0605(8) 0.067(3) Uani d PD 0.333(13) A 2 C
H1SC 0.0546 0.6014 0.0849 0.101 Uiso calc PR 0.333(13) A 2 H
C2S' 0.151(3) 0.628(6) 0.038(3) 0.090(3) Uani d PD 0.333(13) A 2 C
H2SD 0.1644 0.6905 0.0107 0.136 Uiso calc PR 0.333(13) A 2 H
H2SE 0.1355 0.5544 0.0137 0.136 Uiso calc PR 0.333(13) A 2 H
H2SF 0.2051 0.6155 0.0744 0.136 Uiso calc PR 0.333(13) A 2 H
C3S' -0.0085(17) 0.709(2) 0.0081(11) 0.076(3) Uani d PD 0.333(13) A 2 C
H3SD -0.0558 0.7371 0.0261 0.114 Uiso calc PR 0.333(13) A 2 H
H3SE -0.0324 0.6438 -0.0214 0.114 Uiso calc PR 0.333(13) A 2 H
H3SF 0.0098 0.7750 -0.0147 0.114 Uiso calc PR 0.333(13) A 2 H

loop_
_atom_site_aniso_label
_atom_site_aniso_U_11
_atom_site_aniso_U_22
_atom_site_aniso_U_33
_atom_site_aniso_U_12
_atom_site_aniso_U_13
_atom_site_aniso_U_23
Na1 0.0321(8) 0.0326(9) 0.0875(13) 0.0005(7) 0.0231(8) 0.0061(8)
Na2 0.0311(8) 0.0289(8) 0.0685(11) 0.0007(6) 0.0165(7) -0.0022(7)
O1A 0.0395(17) 0.0399(17) 0.082(2) 0.0108(14) 0.0175(16) -0.0092(16)
O2A 0.0509(19) 0.0496(19) 0.060(2) -0.0091(15) 0.0038(16) 0.0101(16)
O3A 0.0307(15) 0.0303(15) 0.091(2) 0.0018(12) 0.0212(15) -0.0036(15)
O4A 0.0406(17) 0.0299(15) 0.086(2) 0.0039(13) 0.0164(16) 0.0090(15)
C1A 0.046(2) 0.040(2) 0.045(2) -0.0049(19) 0.0161(19) 0.0008(19)
C2A 0.0272(19) 0.0273(19) 0.040(2) -0.0022(15) 0.0125(16) -0.0016(16)
C3A 0.030(2) 0.029(2) 0.057(3) -0.0021(17) 0.0143(19) -0.0115(19)
C4A 0.051(3) 0.060(3) 0.064(3) -0.029(2) 0.044(2) -0.033(3)
C5A 0.082(4) 0.078(4) 0.086(4) -0.010(3) 0.043(3) -0.020(3)
C6A 0.104(5) 0.101(5) 0.084(5) -0.016(4) 0.043(4) -0.007(4)
C7A 0.076(4) 0.117(6) 0.062(4) -0.041(4) 0.031(3) -0.011(4)
C8A 0.087(4) 0.098(5) 0.068(4) -0.043(4) 0.015(3) -0.016(3)
C9A 0.065(3) 0.061(3) 0.041(3) -0.034(3) 0.015(2) -0.004(2)
C10A 0.028(2) 0.029(2) 0.054(3) -0.0075(16) 0.0125(18) 0.0017(18)
C11A 0.045(2) 0.044(2) 0.038(2) -0.0060(19) 0.0159(19) -0.0010(18)
C12A 0.064(3) 0.046(3) 0.052(3) -0.008(2) 0.009(2) -0.001(2)
C13A 0.083(4) 0.052(3) 0.063(3) -0.017(3) 0.016(3) -0.016(3)
C14A 0.057(3) 0.080(4) 0.058(3) -0.012(3) 0.004(3) -0.023(3)
C15A 0.058(3) 0.072(4) 0.055(3) 0.010(3) 0.010(2) -0.012(3)
C16A 0.053(3) 0.051(3) 0.050(3) 0.001(2) 0.016(2) -0.010(2)
C17A 0.053(3) 0.045(3) 0.054(3) -0.002(2) 0.020(2) 0.009(2)
C18A 0.037(2) 0.042(2) 0.053(3) -0.004(2) 0.019(2) 0.003(2)
C19A 0.069(3) 0.040(3) 0.086(4) 0.006(2) 0.016(3) 0.010(3)
O1B 0.0362(16) 0.0323(16) 0.094(2) -0.0027(13) 0.0294(16) 0.0045(15)
O2B 0.0440(17) 0.0441(17) 0.0516(18) -0.0019(14) 0.0112(14) 0.0047(14)
O3B 0.0336(15) 0.0443(17) 0.0593(18) -0.0079(13) 0.0161(13) 0.0086(14)
O4B 0.0401(17) 0.0387(17) 0.103(3) -0.0028(14) 0.0298(17) -0.0034(17)
C1B 0.035(2) 0.035(2) 0.057(3) -0.0030(17) 0.0192(19) 0.0021(19)
C2B 0.027(2) 0.031(2) 0.055(3) 0.0014(16) 0.0140(18) 0.0050(18)
C3B 0.030(2) 0.024(2) 0.071(3) 0.0051(16) 0.019(2) 0.0031(19)
C4B 0.034(2) 0.025(2) 0.074(3) 0.0082(17) 0.005(2) -0.004(2)
C5B 0.039(3) 0.034(2) 0.104(4) 0.002(2) -0.003(3) -0.007(3)
C6B 0.058(3) 0.048(3) 0.099(5) 0.006(3) -0.023(3) -0.021(3)
C7B 0.082(4) 0.049(3) 0.083(4) 0.015(3) -0.003(3) -0.011(3)
C8B 0.067(3) 0.048(3) 0.060(3) 0.014(3) 0.003(3) 0.000(2)
C9B 0.042(2) 0.035(2) 0.058(3) 0.007(2) 0.003(2) 0.000(2)
C10B 0.031(2) 0.035(2) 0.051(3) 0.0053(18) 0.0095(18) 0.0060(18)
C11B 0.038(2) 0.041(2) 0.043(2) -0.0002(18) 0.0152(18) 0.0044(19)
C12B 0.045(3) 0.046(3) 0.081(3) -0.001(2) 0.022(2) 0.012(2)
C13B 0.055(3) 0.056(3) 0.116(5) 0.014(3) 0.031(3) 0.032(3)
C14B 0.043(3) 0.089(4) 0.071(4) 0.014(3) 0.011(2) 0.020(3)
C15B 0.042(3) 0.082(4) 0.069(3) 0.001(3) 0.009(2) -0.012(3)
C16B 0.040(3) 0.051(3) 0.070(3) -0.002(2) 0.015(2) -0.008(2)
C17B 0.040(2) 0.045(3) 0.059(3) -0.0020(19) 0.017(2) -0.001(2)
C18B 0.041(2) 0.041(2) 0.063(3) 0.001(2) 0.015(2) 0.003(2)
C19B 0.052(3) 0.042(3) 0.115(5) 0.001(2) 0.022(3) -0.014(3)
O1S 0.072(3) 0.103(3) 0.062(2) 0.020(2) 0.0153(19) -0.022(2)
C1S 0.079(5) 0.062(7) 0.063(6) -0.010(5) 0.025(5) -0.009(5)
C2S 0.095(5) 0.096(6) 0.091(6) -0.004(4) 0.044(4) -0.029(5)
C3S 0.089(5) 0.076(10) 0.066(6) -0.007(6) 0.027(5) 0.002(5)
O1S' 0.072(3) 0.103(3) 0.062(2) 0.020(2) 0.0153(19) -0.022(2)
C1S' 0.079(5) 0.062(7) 0.063(6) -0.010(5) 0.025(5) -0.009(5)
C2S' 0.095(5) 0.096(6) 0.091(6) -0.004(4) 0.044(4) -0.029(5)
C3S' 0.089(5) 0.076(10) 0.066(6) -0.007(6) 0.027(5) 0.002(5)

loop_
_atom_type_symbol
_atom_type_description
_atom_type_scat_dispersion_real
_atom_type_scat_dispersion_imag
_atom_type_scat_source
C C 0.0033 0.0016 'International Tables Vol C Tables 4.2.6.8 and 6.1.1.4'
H H 0.0000 0.0000 'International Tables Vol C Tables 4.2.6.8 and 6.1.1.4'
O O 0.0106 0.0060 'International Tables Vol C Tables 4.2.6.8 and 6.1.1.4'
Na Na 0.0362 0.0249 'International Tables Vol C Tables 4.2.6.8 and 6.1.1.4'

loop_
_geom_angle_atom_site_label_1
_geom_angle_atom_site_label_2
_geom_angle_atom_site_label_3
_geom_angle_site_symmetry_1
_geom_angle_site_symmetry_3
_geom_angle
O1A Na1 O3A . 2_655 93.22(12)
O1A Na1 O1B . . 129.90(15)
O3A Na1 O1B 2_655 . 83.74(11)
O1A Na1 O4B . . 119.39(13)
O3A Na1 O4B 2_655 . 143.13(14)
O1B Na1 O4B . . 87.19(11)
O1A Na1 Na2 . . 127.23(10)
O3A Na1 Na2 2_655 . 43.45(8)
O1B Na1 Na2 . . 42.43(8)
O4B Na1 Na2 . . 112.51(9)
O3B Na2 O1B 2 . 94.74(12)
O3B Na2 O4A 2 2_655 92.14(11)
O1B Na2 O4A . 2_655 142.70(14)
O3B Na2 O3A 2 2_655 175.43(14)
O1B Na2 O3A . 2_655 82.27(11)
O4A Na2 O3A 2_655 2_655 88.20(11)
O3B Na2 Na1 2 . 136.11(10)
O1B Na2 Na1 . . 42.56(8)
O4A Na2 Na1 2_655 . 126.88(9)
O3A Na2 Na1 2_655 . 41.80(8)
C3A O1A Na1 . . 155.3(3)
C9A O2A C10A . . 119.5(3)
C10A O3A Na1 . 2_645 138.4(2)
C10A O3A Na2 . 2_645 126.4(2)
Na1 O3A Na2 2_645 2_645 94.75(11)
C18A O4A Na2 . 2_645 155.8(3)
C17A C1A C2A . . 113.3(3)
C17A C1A C11A . . 113.8(4)
C2A C1A C11A . . 110.7(3)
C17A C1A H1AA . . 106.1
C2A C1A H1AA . . 106.1
C11A C1A H1AA . . 106.1
C3A C2A C10A . . 121.6(4)
C3A C2A C1A . . 120.5(3)
C10A C2A C1A . . 117.8(3)
O1A C3A C2A . . 123.6(4)
O1A C3A C4A . . 119.1(4)
C2A C3A C4A . . 117.3(4)
C5A C4A C9A . . 116.2(5)
C5A C4A C3A . . 125.2(5)
C9A C4A C3A . . 118.6(4)
C6A C5A C4A . . 123.0(7)
C6A C5A H5AA . . 118.5
C4A C5A H5AA . . 118.5
C5A C6A C7A . . 119.7(7)
C5A C6A H6AA . . 120.2
C7A C6A H6AA . . 120.2
C8A C7A C6A . . 123.0(6)
C8A C7A H7AA . . 118.5
C6A C7A H7AA . . 118.5
C7A C8A C9A . . 114.5(7)
C7A C8A H8AA . . 122.8
C9A C8A H8AA . . 122.8
O2A C9A C4A . . 122.0(4)
O2A C9A C8A . . 114.6(5)
C4A C9A C8A . . 123.4(5)
O3A C10A O2A . . 111.0(4)
O3A C10A C2A . . 128.3(4)
O2A C10A C2A . . 120.8(4)
C12A C11A C16A . . 118.0(4)
C12A C11A C1A . . 118.4(4)
C16A C11A C1A . . 123.6(4)
C11A C12A C13A . . 120.5(5)
C11A C12A H12A . . 119.7
C13A C12A H12A . . 119.7
C14A C13A C12A . . 120.8(5)
C14A C13A H13A . . 119.6
C12A C13A H13A . . 119.6
C15A C14A C13A . . 119.3(5)
C15A C14A H14A . . 120.3
C13A C14A H14A . . 120.3
C14A C15A C16A . . 120.4(5)
C14A C15A H15A . . 119.8
C16A C15A H15A . . 119.8
C15A C16A C11A . . 121.0(4)
C15A C16A H16A . . 119.5
C11A C16A H16A . . 119.5
C18A C17A C1A . . 115.1(4)
C18A C17A H17A . . 108.5
C1A C17A H17A . . 108.5
C18A C17A H17B . . 108.5
C1A C17A H17B . . 108.5
H17A C17A H17B . . 107.5
O4A C18A C17A . . 125.6(4)
O4A C18A C19A . . 120.5(4)
C17A C18A C19A . . 113.9(4)
C18A C19A H19A . . 109.5
C18A C19A H19B . . 109.5
H19A C19A H19B . . 109.5
C18A C19A H19C . . 109.5
H19A C19A H19C . . 109.5
H19B C19A H19C . . 109.5
C3B O1B Na2 . . 140.8(3)
C3B O1B Na1 . . 124.2(2)
Na2 O1B Na1 . . 95.01(12)
C9B O2B C10B . . 121.2(3)
C10B O3B Na2 . 2_545 151.1(3)
C18B O4B Na1 . . 163.8(3)
C2B C1B C11B . . 112.4(3)
C2B C1B C17B . . 113.6(3)
C11B C1B C17B . . 112.9(3)
C2B C1B H1BA . . 105.7
C11B C1B H1BA . . 105.7
C17B C1B H1BA . . 105.7
C3B C2B C10B . . 121.3(4)
C3B C2B C1B . . 121.6(4)
C10B C2B C1B . . 117.1(3)
O1B C3B C2B . . 124.5(4)
O1B C3B C4B . . 118.8(4)
C2B C3B C4B . . 116.7(4)
C9B C4B C5B . . 117.4(5)
C9B C4B C3B . . 120.2(4)
C5B C4B C3B . . 122.4(5)
C6B C5B C4B . . 120.3(6)
C6B C5B H5BA . . 119.9
C4B C5B H5BA . . 119.9
C5B C6B C7B . . 120.8(5)
C5B C6B H6BA . . 119.6
C7B C6B H6BA . . 119.6
C8B C7B C6B . . 120.0(6)
C8B C7B H7BA . . 120.0
C6B C7B H7BA . . 120.0
C7B C8B C9B . . 119.1(6)
C7B C8B H8BA . . 120.5
C9B C8B H8BA . . 120.5
O2B C9B C4B . . 121.0(4)
O2B C9B C8B . . 116.6(4)
C4B C9B C8B . . 122.4(4)
O3B C10B O2B . . 113.7(4)
O3B C10B C2B . . 126.7(4)
O2B C10B C2B . . 119.6(4)
C12B C11B C16B . . 118.0(4)
C12B C11B C1B . . 118.7(4)
C16B C11B C1B . . 123.3(4)
C11B C12B C13B . . 120.8(5)
C11B C12B H12B . . 119.6
C13B C12B H12B . . 119.6
C14B C13B C12B . . 120.5(5)
C14B C13B H13B . . 119.7
C12B C13B H13B . . 119.7
C15B C14B C13B . . 119.2(5)
C15B C14B H14B . . 120.4
C13B C14B H14B . . 120.4
C14B C15B C16B . . 120.3(5)
C14B C15B H15B . . 119.9
C16B C15B H15B . . 119.9
C15B C16B C11B . . 121.1(5)
C15B C16B H16B . . 119.4
C11B C16B H16B . . 119.4
C18B C17B C1B . . 115.9(4)
C18B C17B H17C . . 108.3
C1B C17B H17C . . 108.3
C18B C17B H17D . . 108.3
C1B C17B H17D . . 108.3
H17C C17B H17D . . 107.4
O4B C18B C17B . . 123.3(4)
O4B C18B C19B . . 120.7(4)
C17B C18B C19B . . 115.9(4)
C18B C19B H19D . . 109.5
C18B C19B H19E . . 109.5
H19D C19B H19E . . 109.5
C18B C19B H19F . . 109.5
H19D C19B H19F . . 109.5
H19E C19B H19F . . 109.5
O1S C1S C3S . . 111.3(8)
O1S C1S C2S . . 106.5(11)
C3S C1S C2S . . 114.0(15)
O1S C1S H1SB . . 108.3
C3S C1S H1SB . . 108.3
C2S C1S H1SB . . 108.3
C3S' C1S' C2S' . . 113(2)
C3S' C1S' H1SC . . 110.4
C2S' C1S' H1SC . . 110.4
C1S' C2S' H2SD . . 109.5
C1S' C2S' H2SE . . 109.5
H2SD C2S' H2SE . . 109.5
C1S' C2S' H2SF . . 109.5
H2SD C2S' H2SF . . 109.5
H2SE C2S' H2SF . . 109.5
C1S' C3S' H3SD . . 109.5
C1S' C3S' H3SE . . 109.5
H3SD C3S' H3SE . . 109.5
C1S' C3S' H3SF . . 109.5
H3SD C3S' H3SF . . 109.5
H3SE C3S' H3SF . . 109.5

loop_
_geom_bond_atom_site_label_1
_geom_bond_atom_site_label_2
_geom_bond_site_symmetry_2
_geom_bond_distance
_geom_bond_publ_flag
Na1 O1A . 2.198(3) ?
Na1 O3A 2_655 2.271(3) ?
Na1 O1B . 2.305(3) ?
Na1 O4B . 2.323(3) ?
Na1 Na2 . 3.395(2) ?
Na2 O3B 2 2.279(3) ?
Na2 O1B . 2.299(3) ?
Na2 O4A 2_655 2.309(3) ?
Na2 O3A 2_655 2.343(3) ?
O1A C3A . 1.256(5) ?
O2A C9A . 1.378(6) ?
O2A C10A . 1.380(5) ?
O3A C10A . 1.244(5) ?
O3A Na1 2_645 2.271(3) ?
O3A Na2 2_645 2.343(3) ?
O4A C18A . 1.219(5) ?
O4A Na2 2_645 2.309(3) ?
C1A C17A . 1.513(6) ?
C1A C2A . 1.522(5) ?
C1A C11A . 1.528(6) ?
C1A H1AA . 1.0000 ?
C2A C3A . 1.397(5) ?
C2A C10A . 1.402(5) ?
C3A C4A . 1.460(6) ?
C4A C5A . 1.370(7) ?
C4A C9A . 1.409(7) ?
C5A C6A . 1.348(8) ?
C5A H5AA . 0.9500 ?
C6A C7A . 1.399(9) ?
C6A H6AA . 0.9500 ?
C7A C8A . 1.366(9) ?
C7A H7AA . 0.9500 ?
C8A C9A . 1.447(8) ?
C8A H8AA . 0.9500 ?
C11A C12A . 1.385(6) ?
C11A C16A . 1.394(6) ?
C12A C13A . 1.392(7) ?
C12A H12A . 0.9500 ?
C13A C14A . 1.377(8) ?
C13A H13A . 0.9500 ?
C14A C15A . 1.367(7) ?
C14A H14A . 0.9500 ?
C15A C16A . 1.392(6) ?
C15A H15A . 0.9500 ?
C16A H16A . 0.9500 ?
C17A C18A . 1.491(6) ?
C17A H17A . 0.9900 ?
C17A H17B . 0.9900 ?
C18A C19A . 1.505(6) ?
C19A H19A . 0.9800 ?
C19A H19B . 0.9800 ?
C19A H19C . 0.9800 ?
O1B C3B . 1.268(5) ?
O2B C9B . 1.372(5) ?
O2B C10B . 1.398(5) ?
O3B C10B . 1.224(5) ?
O3B Na2 2_545 2.279(3) ?
O4B C18B . 1.209(5) ?
C1B C2B . 1.513(6) ?
C1B C11B . 1.530(6) ?
C1B C17B . 1.531(6) ?
C1B H1BA . 1.0000 ?
C2B C3B . 1.404(6) ?
C2B C10B . 1.418(6) ?
C3B C4B . 1.481(6) ?
C4B C9B . 1.386(7) ?
C4B C5B . 1.408(6) ?
C5B C6B . 1.379(8) ?
C5B H5BA . 0.9500 ?
C6B C7B . 1.389(9) ?
C6B H6BA . 0.9500 ?
C7B C8B . 1.373(8) ?
C7B H7BA . 0.9500 ?
C8B C9B . 1.389(7) ?
C8B H8BA . 0.9500 ?
C11B C12B . 1.384(6) ?
C11B C16B . 1.388(6) ?
C12B C13B . 1.387(7) ?
C12B H12B . 0.9500 ?
C13B C14B . 1.377(8) ?
C13B H13B . 0.9500 ?
C14B C15B . 1.376(8) ?
C14B H14B . 0.9500 ?
C15B C16B . 1.383(7) ?
C15B H15B . 0.9500 ?
C16B H16B . 0.9500 ?
C17B C18B . 1.496(6) ?
C17B H17C . 0.9900 ?
C17B H17D . 0.9900 ?
C18B C19B . 1.509(6) ?
C19B H19D . 0.9800 ?
C19B H19E . 0.9800 ?
C19B H19F . 0.9800 ?
O1S C1S . 1.434(8) ?
O1S H1SA . 0.8400 ?
C1S C3S . 1.498(11) ?
C1S C2S . 1.506(15) ?
C1S H1SB . 1.0000 ?
C2S H2SA . 0.9800 ?
C2S H2SB . 0.9800 ?
C2S H2SC . 0.9800 ?
C3S H3SA . 0.9800 ?
C3S H3SB . 0.9800 ?
C3S H3SC . 0.9800 ?
C1S' C3S' . 1.505(16) ?
C1S' C2S' . 1.507(18) ?
C1S' H1SC . 1.0000 ?
C2S' H2SD . 0.9800 ?
C2S' H2SE . 0.9800 ?
C2S' H2SF . 0.9800 ?
C3S' H3SD . 0.9800 ?
C3S' H3SE . 0.9800 ?
C3S' H3SF . 0.9800 ?

loop_
_geom_hbond_atom_site_label_D
_geom_hbond_atom_site_label_H
_geom_hbond_atom_site_label_A
_geom_hbond_site_symmetry_A
_geom_hbond_distance_DH
_geom_hbond_distance_HA
_geom_hbond_distance_DA
_geom_hbond_angle_DHA
O1S H1SA O2B 2 0.84 2.26 3.049(5) 155.9
O1S H1SA O3B 2 0.84 2.56 3.049(4) 118.1

loop_
_geom_torsion_atom_site_label_1
_geom_torsion_atom_site_label_2
_geom_torsion_atom_site_label_3
_geom_torsion_atom_site_label_4
_geom_torsion_site_symmetry_1
_geom_torsion_site_symmetry_4
_geom_torsion
O1A Na1 Na2 O3B . 2 -128.41(18)
O3A Na1 Na2 O3B 2_655 2 -174.0(2)
O1B Na1 Na2 O3B . 2 -17.13(18)
O4B Na1 Na2 O3B . 2 40.7(2)
O1A Na1 Na2 O1B . . -111.3(2)
O3A Na1 Na2 O1B 2_655 . -156.89(19)
O4B Na1 Na2 O1B . . 57.86(16)
O1A Na1 Na2 O4A . 2_655 19.5(2)
O3A Na1 Na2 O4A 2_655 2_655 -26.10(18)
O1B Na1 Na2 O4A . 2_655 130.78(19)
O4B Na1 Na2 O4A . 2_655 -171.36(16)
O1A Na1 Na2 O3A . 2_655 45.62(18)
O1B Na1 Na2 O3A . 2_655 156.89(19)
O4B Na1 Na2 O3A . 2_655 -145.25(18)
O3A Na1 O1A C3A 2_655 . 174.8(7)
O1B Na1 O1A C3A . . 90.2(7)
O4B Na1 O1A C3A . . -23.2(8)
Na2 Na1 O1A C3A . . 145.3(6)
C17A C1A C2A C3A . . 63.5(5)
C11A C1A C2A C3A . . -65.8(5)
C17A C1A C2A C10A . . -118.6(4)
C11A C1A C2A C10A . . 112.1(4)
Na1 O1A C3A C2A . . 111.1(7)
Na1 O1A C3A C4A . . -68.1(8)
C10A C2A C3A O1A . . -176.2(4)
C1A C2A C3A O1A . . 1.7(6)
C10A C2A C3A C4A . . 3.0(5)
C1A C2A C3A C4A . . -179.1(3)
O1A C3A C4A C5A . . -6.1(6)
C2A C3A C4A C5A . . 174.6(4)
O1A C3A C4A C9A . . 173.5(4)
C2A C3A C4A C9A . . -5.8(5)
C9A C4A C5A C6A . . -0.5(8)
C3A C4A C5A C6A . . 179.2(5)
C4A C5A C6A C7A . . -3.7(10)
C5A C6A C7A C8A . . 4.3(10)
C6A C7A C8A C9A . . -0.6(8)
C10A O2A C9A C4A . . 2.2(6)
C10A O2A C9A C8A . . -179.1(4)
C5A C4A C9A O2A . . -177.0(4)
C3A C4A C9A O2A . . 3.3(6)
C5A C4A C9A C8A . . 4.4(7)
C3A C4A C9A C8A . . -175.3(4)
C7A C8A C9A O2A . . 177.5(4)
C7A C8A C9A C4A . . -3.8(7)
Na1 O3A C10A O2A 2_645 . 59.4(5)
Na2 O3A C10A O2A 2_645 . -111.3(3)
Na1 O3A C10A C2A 2_645 . -119.9(4)
Na2 O3A C10A C2A 2_645 . 69.4(5)
C9A O2A C10A O3A . . 175.5(3)
C9A O2A C10A C2A . . -5.1(5)
C3A C2A C10A O3A . . -178.3(4)
C1A C2A C10A O3A . . 3.8(6)
C3A C2A C10A O2A . . 2.4(5)
C1A C2A C10A O2A . . -175.5(3)
C17A C1A C11A C12A . . 157.9(4)
C2A C1A C11A C12A . . -73.1(5)
C17A C1A C11A C16A . . -21.8(6)
C2A C1A C11A C16A . . 107.3(4)
C16A C11A C12A C13A . . -1.3(7)
C1A C11A C12A C13A . . 179.1(4)
C11A C12A C13A C14A . . 1.0(8)
C12A C13A C14A C15A . . 0.2(8)
C13A C14A C15A C16A . . -1.2(8)
C14A C15A C16A C11A . . 0.9(7)
C12A C11A C16A C15A . . 0.3(7)
C1A C11A C16A C15A . . 180.0(4)
C2A C1A C17A C18A . . 68.3(5)
C11A C1A C17A C18A . . -164.0(4)
Na2 O4A C18A C17A 2_645 . 24.3(10)
Na2 O4A C18A C19A 2_645 . -157.6(6)
C1A C17A C18A O4A . . 8.6(7)
C1A C17A C18A C19A . . -169.6(4)
O3B Na2 O1B C3B 2 . -13.5(5)
O4A Na2 O1B C3B 2_655 . 86.3(5)
O3A Na2 O1B C3B 2_655 . 163.0(5)
Na1 Na2 O1B C3B . . 178.3(5)
O3B Na2 O1B Na1 2 . 168.17(12)
O4A Na2 O1B Na1 2_655 . -92.0(2)
O3A Na2 O1B Na1 2_655 . -15.31(13)
O1A Na1 O1B C3B . . -74.0(4)
O3A Na1 O1B C3B 2_655 . -163.0(4)
O4B Na1 O1B C3B . . 52.8(3)
Na2 Na1 O1B C3B . . -178.7(4)
O1A Na1 O1B Na2 . . 104.73(17)
O3A Na1 O1B Na2 2_655 . 15.76(13)
O4B Na1 O1B Na2 . . -128.45(14)
O1A Na1 O4B C18B . . 108.0(11)
O3A Na1 O4B C18B 2_655 . -102.9(12)
O1B Na1 O4B C18B . . -27.2(11)
Na2 Na1 O4B C18B . . -62.1(12)
C11B C1B C2B C3B . . -117.3(4)
C17B C1B C2B C3B . . 113.0(4)
C11B C1B C2B C10B . . 62.3(5)
C17B C1B C2B C10B . . -67.4(5)
Na2 O1B C3B C2B . . 98.9(5)
Na1 O1B C3B C2B . . -83.1(4)
Na2 O1B C3B C4B . . -81.4(5)
Na1 O1B C3B C4B . . 96.6(4)
C10B C2B C3B O1B . . 179.4(4)
C1B C2B C3B O1B . . -1.0(6)
C10B C2B C3B C4B . . -0.2(5)
C1B C2B C3B C4B . . 179.3(3)
O1B C3B C4B C9B . . 178.4(4)
C2B C3B C4B C9B . . -1.9(5)
O1B C3B C4B C5B . . -1.1(6)
C2B C3B C4B C5B . . 178.6(4)
C9B C4B C5B C6B . . -0.7(6)
C3B C4B C5B C6B . . 178.8(4)
C4B C5B C6B C7B . . -1.7(7)
C5B C6B C7B C8B . . 2.6(8)
C6B C7B C8B C9B . . -1.0(7)
C10B O2B C9B C4B . . -0.9(6)
C10B O2B C9B C8B . . 178.8(4)
C5B C4B C9B O2B . . -178.0(4)
C3B C4B C9B O2B . . 2.5(6)
C5B C4B C9B C8B . . 2.4(6)
C3B C4B C9B C8B . . -177.1(4)
C7B C8B C9B O2B . . 178.8(4)
C7B C8B C9B C4B . . -1.6(7)
Na2 O3B C10B O2B 2_545 . 24.2(7)
Na2 O3B C10B C2B 2_545 . -156.0(4)
C9B O2B C10B O3B . . 178.6(3)
C9B O2B C10B C2B . . -1.3(5)
C3B C2B C10B O3B . . -178.0(4)
C1B C2B C10B O3B . . 2.4(6)
C3B C2B C10B O2B . . 1.8(6)
C1B C2B C10B O2B . . -177.7(3)
C2B C1B C11B C12B . . 70.2(5)
C17B C1B C11B C12B . . -159.7(4)
C2B C1B C11B C16B . . -112.0(5)
C17B C1B C11B C16B . . 18.1(6)
C16B C11B C12B C13B . . -1.7(7)
C1B C11B C12B C13B . . 176.2(5)
C11B C12B C13B C14B . . 0.5(8)
C12B C13B C14B C15B . . 1.2(9)
C13B C14B C15B C16B . . -1.6(8)
C14B C15B C16B C11B . . 0.3(8)
C12B C11B C16B C15B . . 1.3(7)
C1B C11B C16B C15B . . -176.5(4)
C2B C1B C17B C18B . . -78.5(5)
C11B C1B C17B C18B . . 152.1(4)
Na1 O4B C18B C17B . . 41.1(14)
Na1 O4B C18B C19B . . -141.6(9)
C1B C17B C18B O4B . . -2.0(7)
C1B C17B C18B C19B . . -179.5(4)
